data_7207242
loop_
_publ_author_name
'Yeh, Chun-Ting'
'Lin, Wei-Cheng'
'Lo, Sheng-Han'
'Kao, Ching-Che'
'Lin, Chia-Her'
'Yang, Chun-Chuen'

_publ_section_title
;
 Microwave synthesis and gas sorption of calcium and strontium
 metal--organic frameworks with high thermal stability
;
_journal_issue 4
_journal_name_full CrystEngComm
_journal_page_first 1219
_journal_paper_doi 10.1039/c2ce05875h
_journal_volume 14
_journal_year 2012
_chemical_formula_sum 'C14 H8.9 Ca O6.45 S'
_chemical_formula_weight 352.45
_chemical_name_systematic
;
?
;
_space_group_IT_number 14
_symmetry_cell_setting monoclinic
_symmetry_space_group_name_Hall '-P 2yn'
_symmetry_space_group_name_H-M 'P 1 21/n 1'
_atom_sites_solution_hydrogens geom
_atom_sites_solution_primary direct
_atom_sites_solution_secondary difmap
_audit_creation_method SHELXL-97
_cell_angle_alpha 90.00
_cell_angle_beta 100.493(2)
_cell_angle_gamma 90.00
_cell_formula_units_Z 4
_cell_length_a 11.8301(5)
_cell_length_b 5.5761(2)
_cell_length_c 22.7922(9)
_cell_measurement_reflns_used 9987
_cell_measurement_temperature 295(2)
_cell_measurement_theta_max 28.2556
_cell_measurement_theta_min 2.9602
_cell_volume 1478.36(10)
_computing_cell_refinement 'SAINT V7.68A (Bruker AXS, 2009)'
_computing_data_collection 'APEX2 (Bruker AXS, 2009)'
_computing_data_reduction 'SAINT V7.68A (Bruker AXS, 2009)'
_computing_molecular_graphics 'SHELXTL (Sheldrick, 2008)'
_computing_publication_material SHELXTL
_computing_structure_refinement 'SHELXL-97 (Sheldrick, 2008)'
_computing_structure_solution 'SHELXS-97 (Sheldrick, 2008)'
_diffrn_ambient_temperature 295(2)
_diffrn_detector_area_resol_mean 8.3333
_diffrn_measured_fraction_theta_full 0.988
_diffrn_measured_fraction_theta_max 0.988
_diffrn_measurement_device_type 'Bruker APEX-II CCD'
_diffrn_measurement_method '\f and \w scans'
_diffrn_radiation_monochromator graphite
_diffrn_radiation_source 'fine-focus sealed tube'
_diffrn_radiation_type MoK\a
_diffrn_radiation_wavelength 0.71073
_diffrn_reflns_av_R_equivalents 0.0347
_diffrn_reflns_av_sigmaI/netI 0.0220
_diffrn_reflns_limit_h_max 15
_diffrn_reflns_limit_h_min -15
_diffrn_reflns_limit_k_max 7
_diffrn_reflns_limit_k_min -7
_diffrn_reflns_limit_l_max 30
_diffrn_reflns_limit_l_min -30
_diffrn_reflns_number 30296
_diffrn_reflns_theta_full 28.33
_diffrn_reflns_theta_max 28.33
_diffrn_reflns_theta_min 1.82
_exptl_absorpt_coefficient_mu 0.595
_exptl_absorpt_correction_T_max 0.9429
_exptl_absorpt_correction_T_min 0.7757
_exptl_absorpt_correction_type multi-scan
_exptl_absorpt_process_details 'SADABS V2008/1 (Bruker AXS, 2008)'
_exptl_crystal_colour colourless
_exptl_crystal_density_diffrn 1.584
_exptl_crystal_density_method 'not measured'
_exptl_crystal_description lamellar
_exptl_crystal_F_000 722
_exptl_crystal_size_max 0.45
_exptl_crystal_size_mid 0.20
_exptl_crystal_size_min 0.10
_refine_diff_density_max 0.820
_refine_diff_density_min -0.344
_refine_diff_density_rms 0.113
_refine_ls_extinction_method none
_refine_ls_goodness_of_fit_ref 1.180
_refine_ls_hydrogen_treatment constr
_refine_ls_matrix_type full
_refine_ls_number_parameters 208
_refine_ls_number_reflns 3660
_refine_ls_number_restraints 0
_refine_ls_restrained_S_all 1.180
_refine_ls_R_factor_all 0.0488
_refine_ls_R_factor_gt 0.0393
_refine_ls_shift/su_max 0.002
_refine_ls_shift/su_mean 0.000
_refine_ls_structure_factor_coef Fsqd
_refine_ls_weighting_details 'calc w=1/[\s^2^(Fo^2^)+(0.0685P)^2^+1.3023P] where P=(Fo^2^+2Fc^2^)/3'
_refine_ls_weighting_scheme calc
_refine_ls_wR_factor_gt 0.1261
_refine_ls_wR_factor_ref 0.1342
_reflns_number_gt 3104
_reflns_number_total 3660
_reflns_threshold_expression >2sigma(I)
_cod_data_source_file c2ce05875h.txt
_cod_data_source_block CYCU2
_cod_original_sg_symbol_H-M 'P 21/n'
_cod_original_formula_sum 'C14 H8.90 Ca O6.45 S'
_cod_database_code 7207242

loop_
_symmetry_equiv_pos_as_xyz
'x, y, z'
'-x+1/2, y+1/2, -z+1/2'
'-x, -y, -z'
'x-1/2, -y-1/2, z-1/2'

loop_
_atom_site_label
_atom_site_type_symbol
_atom_site_fract_x
_atom_site_fract_y
_atom_site_fract_z
_atom_site_U_iso_or_equiv
_atom_site_adp_type
_atom_site_occupancy
_atom_site_symmetry_multiplicity
_atom_site_calc_flag
_atom_site_refinement_flags
Ca1 Ca 0.13659(4) 0.74362(7) 0.222844(19) 0.01771(14) Uani 1 1 d .
S1 S -0.10211(5) 0.53618(10) 0.10771(2) 0.01904(15) Uani 1 1 d .
O1 O -0.23728(14) 0.5856(3) -0.19073(7) 0.0241(4) Uani 1 1 d .
O2 O -0.23181(15) 0.9751(3) -0.17169(8) 0.0265(4) Uani 1 1 d .
O3 O -0.51599(15) 0.9745(3) 0.24332(9) 0.0305(4) Uani 1 1 d .
O4 O -0.54325(16) 0.5808(3) 0.25265(9) 0.0340(4) Uani 1 1 d .
O5 O -0.00697(14) 0.6945(3) 0.13123(7) 0.0257(4) Uani 1 1 d .
O6 O -0.08508(16) 0.2811(3) 0.11179(8) 0.0284(4) Uani 1 1 d .
C1 C -0.22297(19) 0.7612(4) -0.15511(10) 0.0191(4) Uani 1 1 d .
C2 C -0.19845(19) 0.7074(4) -0.08926(10) 0.0194(4) Uani 1 1 d .
C3 C -0.2294(2) 0.4888(5) -0.06784(11) 0.0282(5) Uani 1 1 d .
H3A H -0.2676 0.3753 -0.0941 0.034 Uiso 1 1 calc R
C4 C -0.2035(2) 0.4391(4) -0.00712(11) 0.0287(5) Uani 1 1 d .
H4A H -0.2250 0.2937 0.0075 0.034 Uiso 1 1 calc R
C5 C -0.14520(19) 0.6092(4) 0.03134(9) 0.0192(4) Uani 1 1 d .
C6 C -0.1165(2) 0.8307(5) 0.01087(10) 0.0265(5) Uani 1 1 d .
H6A H -0.0791 0.9447 0.0373 0.032 Uiso 1 1 calc R
C7 C -0.1444(2) 0.8795(4) -0.04971(10) 0.0265(5) Uani 1 1 d .
H7A H -0.1268 1.0286 -0.0640 0.032 Uiso 1 1 calc R
C9 C -0.4956(2) 0.7587(4) 0.23458(11) 0.0219(5) Uani 1 1 d .
C10 C -0.40045(19) 0.7076(4) 0.19963(10) 0.0207(4) Uani 1 1 d .
C11 C -0.3128(2) 0.8758(4) 0.20008(11) 0.0234(5) Uani 1 1 d .
H11A H -0.3161 1.0219 0.2194 0.028 Uiso 1 1 calc R
C12 C -0.2209(2) 0.8264(4) 0.17183(11) 0.0240(5) Uani 1 1 d .
H12A H -0.1615 0.9363 0.1729 0.029 Uiso 1 1 calc R
C13 C -0.21937(19) 0.6104(4) 0.14203(9) 0.0197(4) Uani 1 1 d .
C14 C -0.3077(2) 0.4434(4) 0.13956(12) 0.0276(5) Uani 1 1 d .
H14A H -0.3065 0.3013 0.1183 0.033 Uiso 1 1 calc R
C15 C -0.3978(2) 0.4928(5) 0.16938(12) 0.0277(5) Uani 1 1 d .
H15A H -0.4564 0.3813 0.1690 0.033 Uiso 1 1 calc R
O1W O -0.4798(14) -0.100(3) 0.0146(9) 0.219(8) Uani 0.45 1 d P
H1WA H -0.4642 -0.0792 -0.0198 0.328 Uiso 0.45 1 d P
H1WB H -0.5286 0.0010 0.0407 0.328 Uiso 0.45 1 d P

loop_
_atom_site_aniso_label
_atom_site_aniso_U_11
_atom_site_aniso_U_22
_atom_site_aniso_U_33
_atom_site_aniso_U_23
_atom_site_aniso_U_13
_atom_site_aniso_U_12
Ca1 0.0206(2) 0.0171(2) 0.0157(2) -0.00056(15) 0.00395(17) -0.00257(15)
S1 0.0221(3) 0.0220(3) 0.0134(3) 0.00084(19) 0.0041(2) 0.0019(2)
O1 0.0285(9) 0.0280(9) 0.0149(7) -0.0030(6) 0.0017(6) 0.0005(7)
O2 0.0331(9) 0.0237(9) 0.0245(9) 0.0082(7) 0.0100(7) 0.0040(7)
O3 0.0293(9) 0.0246(9) 0.0406(11) -0.0055(8) 0.0143(8) 0.0041(7)
O4 0.0350(10) 0.0292(10) 0.0424(11) -0.0025(8) 0.0194(8) -0.0089(8)
O5 0.0225(8) 0.0354(10) 0.0181(8) 0.0001(7) 0.0009(6) -0.0024(7)
O6 0.0380(10) 0.0237(9) 0.0246(9) 0.0031(7) 0.0084(7) 0.0076(7)
C1 0.0179(10) 0.0258(11) 0.0140(10) 0.0021(8) 0.0042(8) 0.0014(8)
C2 0.0235(11) 0.0211(11) 0.0142(10) -0.0002(8) 0.0043(8) 0.0004(8)
C3 0.0432(15) 0.0227(12) 0.0168(11) -0.0018(9) 0.0005(10) -0.0081(10)
C4 0.0450(15) 0.0214(12) 0.0190(11) 0.0025(9) 0.0043(10) -0.0089(10)
C5 0.0230(10) 0.0224(11) 0.0126(9) 0.0009(8) 0.0045(8) 0.0017(8)
C6 0.0375(13) 0.0233(12) 0.0177(11) -0.0030(9) 0.0023(9) -0.0067(10)
C7 0.0388(13) 0.0197(11) 0.0206(11) 0.0030(9) 0.0045(10) -0.0066(10)
C9 0.0196(11) 0.0240(12) 0.0221(11) -0.0022(8) 0.0040(9) -0.0009(8)
C10 0.0218(11) 0.0202(11) 0.0214(11) 0.0007(8) 0.0070(9) 0.0010(8)
C11 0.0275(12) 0.0176(11) 0.0265(12) -0.0033(9) 0.0081(9) -0.0001(9)
C12 0.0250(11) 0.0219(11) 0.0259(12) -0.0021(9) 0.0072(9) -0.0039(9)
C13 0.0223(10) 0.0216(11) 0.0161(10) 0.0009(8) 0.0059(8) 0.0026(8)
C14 0.0324(13) 0.0224(12) 0.0306(13) -0.0075(9) 0.0121(10) -0.0029(9)
C15 0.0272(12) 0.0237(12) 0.0347(14) -0.0065(10) 0.0124(10) -0.0062(9)
O1W 0.159(13) 0.21(2) 0.26(2) 0.084(15) -0.036(13) 0.007(13)

loop_
_atom_type_symbol
_atom_type_description
_atom_type_scat_dispersion_real
_atom_type_scat_dispersion_imag
_atom_type_scat_source
C C 0.0033 0.0016 'International Tables Vol C Tables 4.2.6.8 and 6.1.1.4'
H H 0.0000 0.0000 'International Tables Vol C Tables 4.2.6.8 and 6.1.1.4'
O O 0.0106 0.0060 'International Tables Vol C Tables 4.2.6.8 and 6.1.1.4'
Ca Ca 0.2262 0.3064 'International Tables Vol C Tables 4.2.6.8 and 6.1.1.4'
S S 0.1246 0.1234 'International Tables Vol C Tables 4.2.6.8 and 6.1.1.4'

loop_
_geom_angle_atom_site_label_1
_geom_angle_atom_site_label_2
_geom_angle_atom_site_label_3
_geom_angle
_geom_angle_site_symmetry_1
_geom_angle_site_symmetry_3
O3 Ca1 O4 95.59(7) 2_445 2_455
O3 Ca1 O2 168.87(7) 2_445 3_575
O4 Ca1 O2 82.54(6) 2_455 3_575
O3 Ca1 O1 88.60(6) 2_445 3_565
O4 Ca1 O1 175.13(6) 2_455 3_565
O2 Ca1 O1 92.87(6) 3_575 3_565
O3 Ca1 O1 108.05(7) 2_445 4_676
O4 Ca1 O1 74.62(7) 2_455 4_676
O2 Ca1 O1 82.10(6) 3_575 4_676
O1 Ca1 O1 106.46(4) 3_565 4_676
O3 Ca1 O5 80.62(7) 2_445 .
O4 Ca1 O5 90.53(7) 2_455 .
O2 Ca1 O5 88.42(6) 3_575 .
O1 Ca1 O5 87.70(6) 3_565 .
O1 Ca1 O5 163.25(6) 4_676 .
O3 Ca1 O2 73.64(6) 2_445 4_676
O4 Ca1 O2 110.69(6) 2_455 4_676
O2 Ca1 O2 117.32(4) 3_575 4_676
O1 Ca1 O2 72.86(5) 3_565 4_676
O1 Ca1 O2 48.24(5) 4_676 4_676
O5 Ca1 O2 147.78(6) . 4_676
O3 Ca1 C1 87.45(7) 2_445 4_676
O4 Ca1 C1 89.50(7) 2_455 4_676
O2 Ca1 C1 103.47(6) 3_575 4_676
O1 Ca1 C1 93.17(6) 3_565 4_676
O1 Ca1 C1 24.60(6) 4_676 4_676
O5 Ca1 C1 168.01(6) . 4_676
O2 Ca1 C1 24.61(5) 4_676 4_676
O3 Ca1 Ca1 81.98(5) 2_445 2_545
O4 Ca1 Ca1 146.92(6) 2_455 2_545
O2 Ca1 Ca1 105.58(5) 3_575 2_545
O1 Ca1 Ca1 36.19(4) 3_565 2_545
O1 Ca1 Ca1 74.87(4) 4_676 2_545
O5 Ca1 Ca1 121.21(5) . 2_545
O2 Ca1 Ca1 36.87(3) 4_676 2_545
C1 Ca1 Ca1 57.48(4) 4_676 2_545
O3 Ca1 Ca1 142.30(5) 2_445 2
O4 Ca1 Ca1 70.88(5) 2_455 2
O2 Ca1 Ca1 47.21(4) 3_575 2
O1 Ca1 Ca1 107.15(5) 3_565 2
O1 Ca1 Ca1 35.13(4) 4_676 2
O5 Ca1 Ca1 132.62(5) . 2
O2 Ca1 Ca1 78.62(4) 4_676 2
C1 Ca1 Ca1 58.35(4) 4_676 2
Ca1 Ca1 Ca1 90.940(18) 2_545 2
O6 S1 O5 119.15(11) . .
O6 S1 C13 108.44(11) . .
O5 S1 C13 108.23(11) . .
O6 S1 C5 107.65(11) . .
O5 S1 C5 106.73(10) . .
C13 S1 C5 105.88(10) . .
C1 O1 Ca1 141.34(15) . 3_565
C1 O1 Ca1 101.97(14) . 4_575
Ca1 O1 Ca1 108.68(6) 3_565 4_575
C1 O2 Ca1 139.70(15) . 3_575
C1 O2 Ca1 81.44(13) . 4_575
Ca1 O2 Ca1 95.92(6) 3_575 4_575
C9 O3 Ca1 146.25(17) . 2_455
C9 O4 Ca1 174.86(18) . 2_445
S1 O5 Ca1 138.63(11) . .
O2 C1 O1 123.4(2) . .
O2 C1 C2 118.8(2) . .
O1 C1 C2 117.71(19) . .
O2 C1 Ca1 73.95(13) . 4_575
O1 C1 Ca1 53.44(11) . 4_575
C2 C1 Ca1 154.86(15) . 4_575
C3 C2 C7 119.9(2) . .
C3 C2 C1 120.7(2) . .
C7 C2 C1 119.4(2) . .
C2 C3 C4 120.1(2) . .
C2 C3 H3A 120.0 . .
C4 C3 H3A 120.0 . .
C5 C4 C3 119.1(2) . .
C5 C4 H4A 120.4 . .
C3 C4 H4A 120.4 . .
C6 C5 C4 121.4(2) . .
C6 C5 S1 119.49(17) . .
C4 C5 S1 119.03(18) . .
C5 C6 C7 118.8(2) . .
C5 C6 H6A 120.6 . .
C7 C6 H6A 120.6 . .
C6 C7 C2 120.5(2) . .
C6 C7 H7A 119.7 . .
C2 C7 H7A 119.7 . .
O4 C9 O3 126.9(2) . .
O4 C9 C10 116.5(2) . .
O3 C9 C10 116.6(2) . .
C15 C10 C11 120.0(2) . .
C15 C10 C9 120.6(2) . .
C11 C10 C9 119.3(2) . .
C12 C11 C10 120.4(2) . .
C12 C11 H11A 119.8 . .
C10 C11 H11A 119.8 . .
C13 C12 C11 118.8(2) . .
C13 C12 H12A 120.6 . .
C11 C12 H12A 120.6 . .
C12 C13 C14 121.6(2) . .
C12 C13 S1 120.29(18) . .
C14 C13 S1 118.07(18) . .
C15 C14 C13 118.9(2) . .
C15 C14 H14A 120.5 . .
C13 C14 H14A 120.5 . .
C10 C15 C14 120.2(2) . .
C10 C15 H15A 119.9 . .
C14 C15 H15A 119.9 . .
O1W O1W H1WA 62.9 3_455 .
O1W O1W H1WB 70.0 3_455 .
H1WA O1W H1WB 132.9 . .

loop_
_geom_bond_atom_site_label_1
_geom_bond_atom_site_label_2
_geom_bond_distance
_geom_bond_site_symmetry_2
Ca1 O3 2.2984(17) 2_445
Ca1 O4 2.3003(18) 2_455
Ca1 O2 2.3592(17) 3_575
Ca1 O1 2.3754(17) 3_565
Ca1 O1 2.4378(17) 4_676
Ca1 O5 2.4551(16) .
Ca1 O2 2.8856(19) 4_676
Ca1 C1 2.969(2) 4_676
Ca1 Ca1 3.9109(6) 2_545
Ca1 Ca1 3.9110(6) 2
S1 O6 1.4374(18) .
S1 O5 1.4540(18) .
S1 C13 1.761(2) .
S1 C5 1.770(2) .
O1 C1 1.263(3) .
O1 Ca1 2.3755(17) 3_565
O1 Ca1 2.4378(17) 4_575
O2 C1 1.250(3) .
O2 Ca1 2.3592(17) 3_575
O2 Ca1 2.8855(19) 4_575
O3 C9 1.251(3) .
O3 Ca1 2.2984(17) 2_455
O4 C9 1.248(3) .
O4 Ca1 2.3003(18) 2_445
C1 C2 1.506(3) .
C1 Ca1 2.969(2) 4_575
C2 C3 1.387(3) .
C2 C7 1.391(3) .
C3 C4 1.390(3) .
C3 H3A 0.9300 .
C4 C5 1.387(3) .
C4 H4A 0.9300 .
C5 C6 1.384(3) .
C6 C7 1.387(3) .
C6 H6A 0.9300 .
C7 H7A 0.9300 .
C9 C10 1.519(3) .
C10 C15 1.385(3) .
C10 C11 1.396(3) .
C11 C12 1.388(3) .
C11 H11A 0.9300 .
C12 C13 1.384(3) .
C12 H12A 0.9300 .
C13 C14 1.394(3) .
C14 C15 1.392(3) .
C14 H14A 0.9300 .
C15 H15A 0.9300 .
O1W O1W 1.34(3) 3_455
O1W H1WA 0.8461 .
O1W H1WB 1.0614 .
